data_4078551
loop_
_publ_author_name
'Bates, Joshua I.'
'Gates, Derek P.'

_publ_section_title
;
 4-Phosphino-Substituted N-Heterocyclic Carbenes (NHCs) from the Abnormal
 Reaction of NHCs with Phosphaalkenes
;
_journal_issue 12
_journal_name_full Organometallics
_journal_page_first 4529
_journal_paper_doi 10.1021/om3003174
_journal_volume 31
_journal_year 2012
_chemical_formula_moiety 'C43 H45 N2 P, 0.5(C6 H6)'
_chemical_formula_sum 'C46 H48 N2 P'
_chemical_formula_weight 659.83
_chemical_name_systematic
;
 ?
;
_space_group_IT_number 15
_symmetry_cell_setting monoclinic
_symmetry_space_group_name_Hall '-C 2yc'
_symmetry_space_group_name_H-M 'C 1 2/c 1'
_atom_sites_solution_hydrogens geom
_atom_sites_solution_primary direct
_atom_sites_solution_secondary difmap
_audit_creation_method SHELXL-97
_cell_angle_alpha 90.00
_cell_angle_beta 117.843(2)
_cell_angle_gamma 90.00
_cell_formula_units_Z 8
_cell_length_a 30.5920(15)
_cell_length_b 15.3880(9)
_cell_length_c 18.6930(11)
_cell_measurement_reflns_used 9259
_cell_measurement_temperature 173(2)
_cell_measurement_theta_max 27.9
_cell_measurement_theta_min 2.2
_cell_volume 7781.0(8)
_computing_structure_refinement 'SHELXL-97 (Sheldrick, 1997)'
_diffrn_ambient_temperature 173(2)
_diffrn_measured_fraction_theta_full 0.991
_diffrn_measured_fraction_theta_max 0.991
_diffrn_measurement_device_type 'Bruker X8 APEX 2'
_diffrn_measurement_method 'area detector'
_diffrn_radiation_monochromator graphite
_diffrn_radiation_source 'fine-focus sealed tube'
_diffrn_radiation_type MoK\a
_diffrn_radiation_wavelength 0.71069
_diffrn_reflns_av_R_equivalents 0.0492
_diffrn_reflns_av_sigmaI/netI 0.0635
_diffrn_reflns_limit_h_max 28
_diffrn_reflns_limit_h_min -40
_diffrn_reflns_limit_k_max 16
_diffrn_reflns_limit_k_min -20
_diffrn_reflns_limit_l_max 24
_diffrn_reflns_limit_l_min -23
_diffrn_reflns_number 43060
_diffrn_reflns_theta_full 27.91
_diffrn_reflns_theta_max 27.91
_diffrn_reflns_theta_min 2.17
_exptl_absorpt_coefficient_mu 0.104
_exptl_absorpt_correction_T_max 0.979
_exptl_absorpt_correction_T_min 0.898
_exptl_absorpt_correction_type multi-scan
_exptl_crystal_colour colorless
_exptl_crystal_density_diffrn 1.127
_exptl_crystal_density_method 'not measured'
_exptl_crystal_description plate
_exptl_crystal_F_000 2824
_exptl_crystal_size_max .5
_exptl_crystal_size_mid .35
_exptl_crystal_size_min .2
_refine_diff_density_max 0.437
_refine_diff_density_min -0.275
_refine_diff_density_rms 0.045
_refine_ls_extinction_method none
_refine_ls_goodness_of_fit_ref 1.016
_refine_ls_hydrogen_treatment mixed
_refine_ls_matrix_type full
_refine_ls_number_parameters 460
_refine_ls_number_reflns 9259
_refine_ls_number_restraints 0
_refine_ls_restrained_S_all 1.016
_refine_ls_R_factor_all 0.1075
_refine_ls_R_factor_gt 0.0506
_refine_ls_shift/su_max 0.001
_refine_ls_shift/su_mean 0.000
_refine_ls_structure_factor_coef Fsqd
_refine_ls_weighting_details 'calc w=1/[\s^2^(Fo^2^)+(0.0625P)^2^+3.8196P] where P=(Fo^2^+2Fc^2^)/3'
_refine_ls_weighting_scheme calc
_refine_ls_wR_factor_gt 0.1163
_refine_ls_wR_factor_ref 0.1401
_reflns_number_gt 5627
_reflns_number_total 9259
_reflns_threshold_expression >2sigma(I)
_cod_data_source_file om3003174_si_001.cif
_cod_data_source_block dg113_0m_Compound_1a
_cod_original_cell_volume 7781.0(7)
_cod_original_sg_symbol_H-M 'C 2/c'
_cod_database_code 4078551

loop_
_symmetry_equiv_pos_as_xyz
'x, y, z'
'-x, y, -z+1/2'
'x+1/2, y+1/2, z'
'-x+1/2, y+1/2, -z+1/2'
'-x, -y, -z'
'x, -y, z-1/2'
'-x+1/2, -y+1/2, -z'
'x+1/2, -y+1/2, z-1/2'

loop_
_atom_site_label
_atom_site_type_symbol
_atom_site_fract_x
_atom_site_fract_y
_atom_site_fract_z
_atom_site_U_iso_or_equiv
_atom_site_adp_type
_atom_site_occupancy
_atom_site_symmetry_multiplicity
_atom_site_calc_flag
_atom_site_refinement_flags
C1 C 0.71490(6) 0.05891(13) 0.59675(11) 0.0257(4) Uani 1 1 d .
C2 C 0.75430(7) 0.27864(14) 0.82523(11) 0.0350(5) Uani 1 1 d .
C4 C 0.76384(7) 0.14726(14) 0.77573(11) 0.0305(4) Uani 1 1 d .
C3 C 0.72338(7) 0.18421(13) 0.71554(11) 0.0284(4) Uani 1 1 d .
C5 C 0.62517(6) 0.12387(13) 0.60141(11) 0.0285(4) Uani 1 1 d .
C7 C 0.67954(7) 0.32522(12) 0.70547(11) 0.0299(4) Uani 1 1 d .
C6 C 0.82464(6) 0.18787(13) 0.91697(11) 0.0297(4) Uani 1 1 d .
C8 C 0.61826(7) 0.05656(14) 0.64603(11) 0.0326(5) Uani 1 1 d .
C9 C 0.65989(8) 0.00098(15) 0.70529(13) 0.0414(5) Uani 1 1 d .
H9A H 0.6487 -0.0317 0.7387 0.062 Uiso 1 1 calc R
H9B H 0.6879 0.0381 0.7400 0.062 Uiso 1 1 calc R
H9C H 0.6703 -0.0397 0.6757 0.062 Uiso 1 1 calc R
C10 C 0.57098(8) 0.03943(15) 0.63600(13) 0.0411(5) Uani 1 1 d .
H10 H 0.5668 -0.0063 0.6665 0.049 Uiso 1 1 calc R
C11 C 0.52995(8) 0.08632(16) 0.58349(14) 0.0447(6) Uani 1 1 d .
C12 C 0.47939(8) 0.06756(19) 0.57564(18) 0.0660(8) Uani 1 1 d .
H12A H 0.4753 0.0047 0.5785 0.099 Uiso 1 1 calc R
H12B H 0.4539 0.0896 0.5236 0.099 Uiso 1 1 calc R
H12C H 0.4761 0.0962 0.6197 0.099 Uiso 1 1 calc R
C13 C 0.53708(7) 0.15195(15) 0.53932(13) 0.0424(5) Uani 1 1 d .
H13 H 0.5093 0.1847 0.5026 0.051 Uiso 1 1 calc R
C14 C 0.58335(7) 0.17179(13) 0.54667(12) 0.0331(5) Uani 1 1 d .
C15 C 0.58615(7) 0.24499(15) 0.49514(13) 0.0421(5) Uani 1 1 d .
H15A H 0.5946 0.2215 0.4545 0.063 Uiso 1 1 calc R
H15B H 0.6116 0.2866 0.5295 0.063 Uiso 1 1 calc R
H15C H 0.5541 0.2744 0.4680 0.063 Uiso 1 1 calc R
C16 C 0.68012(6) 0.01778(12) 0.51573(10) 0.0254(4) Uani 1 1 d .
C17 C 0.65536(7) 0.06620(13) 0.44545(11) 0.0329(5) Uani 1 1 d .
H17 H 0.6599 0.1274 0.4473 0.039 Uiso 1 1 calc R
C18 C 0.62418(7) 0.02687(15) 0.37290(11) 0.0379(5) Uani 1 1 d .
H18 H 0.6072 0.0611 0.3255 0.045 Uiso 1 1 calc R
C19 C 0.61761(7) -0.06211(15) 0.36920(12) 0.0379(5) Uani 1 1 d .
H19 H 0.5963 -0.0893 0.3193 0.045 Uiso 1 1 calc R
C20 C 0.64202(7) -0.11113(14) 0.43810(12) 0.0367(5) Uani 1 1 d .
H20 H 0.6377 -0.1724 0.4357 0.044 Uiso 1 1 calc R
C21 C 0.67294(7) -0.07169(13) 0.51105(11) 0.0297(4) Uani 1 1 d .
H21 H 0.6894 -0.1061 0.5584 0.036 Uiso 1 1 calc R
C22 C 0.76548(6) 0.08093(12) 0.60451(11) 0.0271(4) Uani 1 1 d .
C23 C 0.80721(7) 0.03741(14) 0.66054(11) 0.0338(5) Uani 1 1 d .
H23 H 0.8039 -0.0065 0.6934 0.041 Uiso 1 1 calc R
C24 C 0.85357(7) 0.05721(15) 0.66909(13) 0.0422(5) Uani 1 1 d .
H24 H 0.8818 0.0278 0.7087 0.051 Uiso 1 1 calc R
C25 C 0.85901(7) 0.11903(16) 0.62083(14) 0.0453(6) Uani 1 1 d .
H25 H 0.8909 0.1320 0.6267 0.054 Uiso 1 1 calc R
C26 C 0.81785(7) 0.16217(15) 0.56374(14) 0.0436(5) Uani 1 1 d .
H26 H 0.8213 0.2046 0.5298 0.052 Uiso 1 1 calc R
C27 C 0.77151(7) 0.14324(14) 0.55618(12) 0.0361(5) Uani 1 1 d .
H27 H 0.7434 0.1735 0.5172 0.043 Uiso 1 1 calc R
C28 C 0.68507(7) 0.38852(14) 0.65686(11) 0.0360(5) Uani 1 1 d .
C29 C 0.73116(8) 0.39219(17) 0.64746(14) 0.0513(6) Uani 1 1 d .
H29A H 0.7291 0.4413 0.6127 0.077 Uiso 1 1 calc R
H29B H 0.7345 0.3380 0.6229 0.077 Uiso 1 1 calc R
H29C H 0.7600 0.3996 0.7007 0.077 Uiso 1 1 calc R
C30 C 0.64672(8) 0.44761(14) 0.61842(13) 0.0453(6) Uani 1 1 d .
H30 H 0.6497 0.4913 0.5850 0.054 Uiso 1 1 calc R
C31 C 0.60432(8) 0.44444(15) 0.62755(14) 0.0483(6) Uani 1 1 d .
C32 C 0.56314(10) 0.50979(19) 0.58627(19) 0.0834(10) Uani 1 1 d .
H32A H 0.5348 0.4930 0.5941 0.125 Uiso 1 1 calc R
H32B H 0.5533 0.5113 0.5283 0.125 Uiso 1 1 calc R
H32C H 0.5747 0.5675 0.6097 0.125 Uiso 1 1 calc R
C33 C 0.60039(8) 0.38051(14) 0.67542(13) 0.0419(5) Uani 1 1 d .
H33 H 0.5712 0.3777 0.6813 0.050 Uiso 1 1 calc R
C34 C 0.63762(7) 0.31964(13) 0.71566(12) 0.0333(5) Uani 1 1 d .
C35 C 0.63239(9) 0.25157(15) 0.76859(14) 0.0451(6) Uani 1 1 d .
H35A H 0.6361 0.1938 0.7500 0.068 Uiso 1 1 calc R
H35B H 0.5997 0.2563 0.7658 0.068 Uiso 1 1 calc R
H35C H 0.6580 0.2601 0.8246 0.068 Uiso 1 1 calc R
C36 C 0.81870(7) 0.14823(13) 0.97826(11) 0.0328(5) Uani 1 1 d .
C37 C 0.76870(8) 0.12481(17) 0.96899(15) 0.0510(6) Uani 1 1 d .
H37A H 0.7499 0.1780 0.9644 0.077 Uiso 1 1 calc R
H37B H 0.7726 0.0917 1.0164 0.077 Uiso 1 1 calc R
H37C H 0.7509 0.0895 0.9202 0.077 Uiso 1 1 calc R
C38 C 0.86109(8) 0.13136(15) 1.05062(12) 0.0410(5) Uani 1 1 d .
H38 H 0.8579 0.1033 1.0932 0.049 Uiso 1 1 calc R
C39 C 0.90729(8) 0.15398(16) 1.06240(12) 0.0453(6) Uani 1 1 d .
C40 C 0.95276(9) 0.1343(2) 1.14214(15) 0.0803(10) Uani 1 1 d .
H40A H 0.9425 0.1176 1.1827 0.120 Uiso 1 1 calc R
H40B H 0.9738 0.1862 1.1607 0.120 Uiso 1 1 calc R
H40C H 0.9713 0.0866 1.1345 0.120 Uiso 1 1 calc R
C41 C 0.91168(7) 0.19490(16) 1.00038(14) 0.0458(6) Uani 1 1 d .
H41 H 0.9436 0.2116 1.0085 0.055 Uiso 1 1 calc R
C42 C 0.87082(7) 0.21242(14) 0.92643(12) 0.0378(5) Uani 1 1 d .
C43 C 0.87623(9) 0.25652(19) 0.85928(16) 0.0602(7) Uani 1 1 d .
H43A H 0.8674 0.2157 0.8143 0.090 Uiso 1 1 calc R
H43B H 0.9105 0.2755 0.8792 0.090 Uiso 1 1 calc R
H43C H 0.8543 0.3071 0.8405 0.090 Uiso 1 1 calc R
C44 C 0.5000 0.3395(4) 0.2500 0.1047(18) Uani 1 2 d S
H44 H 0.5000 0.4012 0.2500 0.126 Uiso 1 2 calc SR
C45 C 0.47546(13) 0.2925(3) 0.2838(2) 0.0980(11) Uani 1 1 d .
H45 H 0.4587 0.3225 0.3082 0.118 Uiso 1 1 calc R
C46 C 0.47514(14) 0.2052(3) 0.2825(2) 0.1027(12) Uani 1 1 d .
H46 H 0.4574 0.1739 0.3045 0.123 Uiso 1 1 calc R
C47 C 0.5000 0.1620(4) 0.2500 0.1083(18) Uani 1 2 d S
H47 H 0.5000 0.1003 0.2500 0.130 Uiso 1 2 calc SR
N2 N 0.71889(6) 0.26435(10) 0.74762(9) 0.0305(4) Uani 1 1 d .
N1 N 0.78178(6) 0.20452(11) 0.84063(9) 0.0318(4) Uani 1 1 d .
P1 P 0.684861(17) 0.15949(3) 0.60918(3) 0.02582(13) Uani 1 1 d .
H2 H 0.7812(7) 0.0922(14) 0.7804(12) 0.041(6) Uiso 1 1 d .
H1 H 0.7202(6) 0.0174(12) 0.6379(11) 0.023(5) Uiso 1 1 d .

loop_
_atom_site_aniso_label
_atom_site_aniso_U_11
_atom_site_aniso_U_22
_atom_site_aniso_U_33
_atom_site_aniso_U_23
_atom_site_aniso_U_13
_atom_site_aniso_U_12
C1 0.0270(9) 0.0295(11) 0.0204(9) 0.0025(8) 0.0108(7) -0.0013(8)
C2 0.0373(10) 0.0361(12) 0.0253(10) -0.0026(9) 0.0093(8) 0.0020(9)
C4 0.0331(10) 0.0326(12) 0.0239(9) -0.0052(9) 0.0117(8) 0.0001(9)
C3 0.0303(9) 0.0312(11) 0.0231(9) -0.0055(8) 0.0120(8) -0.0021(8)
C5 0.0274(9) 0.0344(11) 0.0233(9) -0.0058(8) 0.0116(8) -0.0022(8)
C7 0.0346(10) 0.0266(11) 0.0211(9) -0.0043(8) 0.0069(8) -0.0021(8)
C6 0.0285(9) 0.0324(11) 0.0231(9) -0.0053(8) 0.0078(8) 0.0008(8)
C8 0.0355(10) 0.0374(12) 0.0289(10) -0.0052(9) 0.0182(9) -0.0025(9)
C9 0.0446(12) 0.0434(13) 0.0415(12) 0.0085(11) 0.0247(10) -0.0010(10)
C10 0.0455(12) 0.0438(13) 0.0439(12) -0.0018(11) 0.0292(10) -0.0080(10)
C11 0.0344(11) 0.0541(15) 0.0507(13) -0.0087(12) 0.0241(10) -0.0056(10)
C12 0.0411(13) 0.082(2) 0.085(2) -0.0016(16) 0.0378(14) -0.0096(13)
C13 0.0295(10) 0.0510(14) 0.0443(12) -0.0033(11) 0.0151(9) 0.0024(10)
C14 0.0311(10) 0.0385(12) 0.0291(10) -0.0065(9) 0.0136(8) -0.0016(9)
C15 0.0333(11) 0.0486(14) 0.0369(12) 0.0065(10) 0.0101(9) 0.0057(10)
C16 0.0258(9) 0.0297(11) 0.0243(9) -0.0036(8) 0.0148(7) -0.0015(8)
C17 0.0397(11) 0.0298(11) 0.0270(10) -0.0019(9) 0.0139(9) 0.0013(9)
C18 0.0403(11) 0.0467(14) 0.0220(10) -0.0014(9) 0.0107(9) 0.0041(10)
C19 0.0331(10) 0.0498(14) 0.0296(11) -0.0154(10) 0.0138(9) -0.0051(10)
C20 0.0386(11) 0.0344(12) 0.0428(12) -0.0104(10) 0.0237(10) -0.0084(9)
C21 0.0302(9) 0.0313(11) 0.0310(10) -0.0010(9) 0.0171(8) -0.0015(8)
C22 0.0288(9) 0.0295(11) 0.0231(9) -0.0036(8) 0.0120(7) -0.0005(8)
C23 0.0326(10) 0.0385(12) 0.0292(10) 0.0034(9) 0.0137(8) 0.0023(9)
C24 0.0278(10) 0.0500(14) 0.0435(12) 0.0052(11) 0.0122(9) 0.0057(9)
C25 0.0296(10) 0.0526(15) 0.0546(14) 0.0007(12) 0.0204(10) -0.0047(10)
C26 0.0366(11) 0.0462(14) 0.0507(13) 0.0089(11) 0.0229(10) -0.0049(10)
C27 0.0286(9) 0.0408(13) 0.0374(11) 0.0081(10) 0.0142(9) 0.0017(9)
C28 0.0404(11) 0.0345(12) 0.0254(10) -0.0044(9) 0.0089(9) -0.0121(9)
C29 0.0525(13) 0.0528(16) 0.0482(13) -0.0055(12) 0.0231(11) -0.0203(12)
C30 0.0537(13) 0.0328(13) 0.0334(12) 0.0070(10) 0.0070(10) -0.0118(10)
C31 0.0417(12) 0.0355(13) 0.0461(13) 0.0067(11) 0.0023(10) -0.0006(10)
C32 0.0617(17) 0.0617(19) 0.093(2) 0.0327(17) 0.0084(16) 0.0140(14)
C33 0.0365(11) 0.0368(13) 0.0473(13) 0.0005(11) 0.0152(10) 0.0016(9)
C34 0.0413(11) 0.0279(11) 0.0290(10) -0.0016(9) 0.0151(9) -0.0002(9)
C35 0.0612(14) 0.0395(13) 0.0490(14) 0.0053(11) 0.0377(12) 0.0077(11)
C36 0.0350(10) 0.0330(12) 0.0290(10) -0.0042(9) 0.0138(8) 0.0007(9)
C37 0.0468(13) 0.0603(16) 0.0506(14) 0.0005(12) 0.0267(11) -0.0088(11)
C38 0.0503(13) 0.0459(14) 0.0259(10) 0.0032(10) 0.0172(10) 0.0102(10)
C39 0.0352(11) 0.0618(16) 0.0285(11) -0.0029(11) 0.0063(9) 0.0148(11)
C40 0.0502(15) 0.125(3) 0.0408(14) 0.0014(16) 0.0007(12) 0.0312(16)
C41 0.0267(10) 0.0577(16) 0.0480(13) -0.0098(12) 0.0133(10) 0.0012(10)
C42 0.0361(11) 0.0420(13) 0.0378(11) -0.0036(10) 0.0194(9) -0.0003(9)
C43 0.0550(15) 0.076(2) 0.0628(17) 0.0127(14) 0.0382(14) 0.0016(13)
C44 0.066(3) 0.105(4) 0.098(4) 0.000 0.001(3) 0.000
C45 0.074(2) 0.107(3) 0.116(3) -0.003(3) 0.047(2) 0.009(2)
C46 0.099(3) 0.116(3) 0.120(3) -0.004(3) 0.073(3) 0.005(2)
C47 0.104(4) 0.109(4) 0.138(5) 0.000 0.078(4) 0.000
N2 0.0336(8) 0.0297(9) 0.0230(8) -0.0036(7) 0.0089(7) 0.0019(7)
N1 0.0314(8) 0.0361(10) 0.0224(8) -0.0035(7) 0.0080(7) 0.0020(7)
P1 0.0260(2) 0.0302(3) 0.0199(2) -0.0031(2) 0.00958(18) -0.0020(2)

loop_
_atom_type_symbol
_atom_type_description
_atom_type_scat_dispersion_real
_atom_type_scat_dispersion_imag
_atom_type_scat_source
C C 0.0033 0.0016 'International Tables Vol C Tables 4.2.6.8 and 6.1.1.4'
H H 0.0000 0.0000 'International Tables Vol C Tables 4.2.6.8 and 6.1.1.4'
N N 0.0061 0.0033 'International Tables Vol C Tables 4.2.6.8 and 6.1.1.4'
P P 0.1023 0.0942 'International Tables Vol C Tables 4.2.6.8 and 6.1.1.4'

loop_
_geom_angle_atom_site_label_1
_geom_angle_atom_site_label_2
_geom_angle_atom_site_label_3
_geom_angle
_geom_angle_site_symmetry_1
C22 C1 C16 113.20(15) .
C22 C1 P1 109.90(13) .
C16 C1 P1 108.17(12) .
C22 C1 H1 106.8(10) .
C16 C1 H1 107.5(11) .
P1 C1 H1 111.3(11) .
N2 C2 N1 101.22(16) .
C3 C4 N1 107.19(18) .
C3 C4 H2 133.3(12) .
N1 C4 H2 119.5(12) .
C4 C3 N2 104.38(16) .
C4 C3 P1 134.28(15) .
N2 C3 P1 120.54(13) .
C8 C5 C14 118.48(17) .
C8 C5 P1 126.10(14) .
C14 C5 P1 115.39(15) .
C34 C7 C28 122.34(18) .
C34 C7 N2 118.51(17) .
C28 C7 N2 119.15(18) .
C36 C6 C42 122.21(17) .
C36 C6 N1 119.23(16) .
C42 C6 N1 118.56(17) .
C10 C8 C5 119.57(18) .
C10 C8 C9 117.39(19) .
C5 C8 C9 123.04(17) .
C8 C9 H9A 109.5 .
C8 C9 H9B 109.5 .
H9A C9 H9B 109.5 .
C8 C9 H9C 109.5 .
H9A C9 H9C 109.5 .
H9B C9 H9C 109.5 .
C11 C10 C8 122.5(2) .
C11 C10 H10 118.7 .
C8 C10 H10 118.7 .
C10 C11 C13 117.43(19) .
C10 C11 C12 121.2(2) .
C13 C11 C12 121.4(2) .
C11 C12 H12A 109.5 .
C11 C12 H12B 109.5 .
H12A C12 H12B 109.5 .
C11 C12 H12C 109.5 .
H12A C12 H12C 109.5 .
H12B C12 H12C 109.5 .
C11 C13 C14 122.5(2) .
C11 C13 H13 118.7 .
C14 C13 H13 118.7 .
C13 C14 C5 119.43(19) .
C13 C14 C15 117.32(18) .
C5 C14 C15 123.25(17) .
C14 C15 H15A 109.5 .
C14 C15 H15B 109.5 .
H15A C15 H15B 109.5 .
C14 C15 H15C 109.5 .
H15A C15 H15C 109.5 .
H15B C15 H15C 109.5 .
C17 C16 C21 118.16(17) .
C17 C16 C1 122.49(17) .
C21 C16 C1 119.35(17) .
C18 C17 C16 121.04(19) .
C18 C17 H17 119.5 .
C16 C17 H17 119.5 .
C17 C18 C19 120.09(19) .
C17 C18 H18 120.0 .
C19 C18 H18 120.0 .
C20 C19 C18 119.65(19) .
C20 C19 H19 120.2 .
C18 C19 H19 120.2 .
C19 C20 C21 120.3(2) .
C19 C20 H20 119.8 .
C21 C20 H20 119.8 .
C20 C21 C16 120.72(19) .
C20 C21 H21 119.6 .
C16 C21 H21 119.6 .
C27 C22 C23 118.00(17) .
C27 C22 C1 121.99(16) .
C23 C22 C1 120.00(17) .
C24 C23 C22 120.83(19) .
C24 C23 H23 119.6 .
C22 C23 H23 119.6 .
C25 C24 C23 120.55(19) .
C25 C24 H24 119.7 .
C23 C24 H24 119.7 .
C24 C25 C26 119.58(19) .
C24 C25 H25 120.2 .
C26 C25 H25 120.2 .
C25 C26 C27 119.8(2) .
C25 C26 H26 120.1 .
C27 C26 H26 120.1 .
C22 C27 C26 121.25(18) .
C22 C27 H27 119.4 .
C26 C27 H27 119.4 .
C30 C28 C7 117.6(2) .
C30 C28 C29 121.8(2) .
C7 C28 C29 120.59(19) .
C28 C29 H29A 109.5 .
C28 C29 H29B 109.5 .
H29A C29 H29B 109.5 .
C28 C29 H29C 109.5 .
H29A C29 H29C 109.5 .
H29B C29 H29C 109.5 .
C31 C30 C28 121.7(2) .
C31 C30 H30 119.1 .
C28 C30 H30 119.1 .
C33 C31 C30 118.5(2) .
C33 C31 C32 120.2(2) .
C30 C31 C32 121.2(2) .
C31 C32 H32A 109.5 .
C31 C32 H32B 109.5 .
H32A C32 H32B 109.5 .
C31 C32 H32C 109.5 .
H32A C32 H32C 109.5 .
H32B C32 H32C 109.5 .
C31 C33 C34 122.4(2) .
C31 C33 H33 118.8 .
C34 C33 H33 118.8 .
C7 C34 C33 117.41(19) .
C7 C34 C35 121.68(18) .
C33 C34 C35 120.90(19) .
C34 C35 H35A 109.5 .
C34 C35 H35B 109.5 .
H35A C35 H35B 109.5 .
C34 C35 H35C 109.5 .
H35A C35 H35C 109.5 .
H35B C35 H35C 109.5 .
C6 C36 C38 117.63(18) .
C6 C36 C37 122.11(18) .
C38 C36 C37 120.25(19) .
C36 C37 H37A 109.5 .
C36 C37 H37B 109.5 .
H37A C37 H37B 109.5 .
C36 C37 H37C 109.5 .
H37A C37 H37C 109.5 .
H37B C37 H37C 109.5 .
C39 C38 C36 122.1(2) .
C39 C38 H38 119.0 .
C36 C38 H38 119.0 .
C38 C39 C41 118.61(18) .
C38 C39 C40 120.7(2) .
C41 C39 C40 120.7(2) .
C39 C40 H40A 109.5 .
C39 C40 H40B 109.5 .
H40A C40 H40B 109.5 .
C39 C40 H40C 109.5 .
H40A C40 H40C 109.5 .
H40B C40 H40C 109.5 .
C39 C41 C42 121.9(2) .
C39 C41 H41 119.0 .
C42 C41 H41 119.0 .
C41 C42 C6 117.50(19) .
C41 C42 C43 121.3(2) .
C6 C42 C43 121.19(19) .
C42 C43 H43A 109.5 .
C42 C43 H43B 109.5 .
H43A C43 H43B 109.5 .
C42 C43 H43C 109.5 .
H43A C43 H43C 109.5 .
H43B C43 H43C 109.5 .
C45 C44 C45 117.2(6) 2_655
C45 C44 H44 121.4 2_655
C45 C44 H44 121.4 .
C46 C45 C44 120.9(4) .
C46 C45 H45 119.6 .
C44 C45 H45 119.6 .
C45 C46 C47 120.0(4) .
C45 C46 H46 120.0 .
C47 C46 H46 120.0 .
C46 C47 C46 121.0(6) 2_655
C46 C47 H47 119.5 2_655
C46 C47 H47 119.5 .
C2 N2 C3 114.09(16) .
C2 N2 C7 121.64(16) .
C3 N2 C7 124.20(15) .
C2 N1 C4 113.12(16) .
C2 N1 C6 122.92(16) .
C4 N1 C6 123.95(16) .
C3 P1 C5 105.10(8) .
C3 P1 C1 101.79(8) .
C5 P1 C1 105.66(9) .

loop_
_geom_bond_atom_site_label_1
_geom_bond_atom_site_label_2
_geom_bond_distance
_geom_bond_site_symmetry_2
C1 C22 1.523(2) .
C1 C16 1.524(2) .
C1 P1 1.869(2) .
C1 H1 0.954(18) .
C2 N2 1.363(2) .
C2 N1 1.366(3) .
C4 C3 1.349(3) .
C4 N1 1.388(2) .
C4 H2 0.98(2) .
C3 N2 1.406(2) .
C3 P1 1.8159(18) .
C5 C8 1.406(3) .
C5 C14 1.416(3) .
C5 P1 1.8462(18) .
C7 C34 1.384(3) .
C7 C28 1.395(3) .
C7 N2 1.436(2) .
C6 C36 1.383(3) .
C6 C42 1.391(3) .
C6 N1 1.440(2) .
C8 C10 1.394(3) .
C8 C9 1.504(3) .
C9 H9A 0.9800 .
C9 H9B 0.9800 .
C9 H9C 0.9800 .
C10 C11 1.382(3) .
C10 H10 0.9500 .
C11 C13 1.385(3) .
C11 C12 1.512(3) .
C12 H12A 0.9800 .
C12 H12B 0.9800 .
C12 H12C 0.9800 .
C13 C14 1.391(3) .
C13 H13 0.9500 .
C14 C15 1.510(3) .
C15 H15A 0.9800 .
C15 H15B 0.9800 .
C15 H15C 0.9800 .
C16 C17 1.388(3) .
C16 C21 1.391(3) .
C17 C18 1.381(3) .
C17 H17 0.9500 .
C18 C19 1.381(3) .
C18 H18 0.9500 .
C19 C20 1.374(3) .
C19 H19 0.9500 .
C20 C21 1.385(3) .
C20 H20 0.9500 .
C21 H21 0.9500 .
C22 C27 1.388(3) .
C22 C23 1.388(3) .
C23 C24 1.385(3) .
C23 H23 0.9500 .
C24 C25 1.374(3) .
C24 H24 0.9500 .
C25 C26 1.382(3) .
C25 H25 0.9500 .
C26 C27 1.388(3) .
C26 H26 0.9500 .
C27 H27 0.9500 .
C28 C30 1.390(3) .
C28 C29 1.501(3) .
C29 H29A 0.9800 .
C29 H29B 0.9800 .
C29 H29C 0.9800 .
C30 C31 1.386(3) .
C30 H30 0.9500 .
C31 C33 1.373(3) .
C31 C32 1.512(3) .
C32 H32A 0.9800 .
C32 H32B 0.9800 .
C32 H32C 0.9800 .
C33 C34 1.393(3) .
C33 H33 0.9500 .
C34 C35 1.500(3) .
C35 H35A 0.9800 .
C35 H35B 0.9800 .
C35 H35C 0.9800 .
C36 C38 1.393(3) .
C36 C37 1.501(3) .
C37 H37A 0.9800 .
C37 H37B 0.9800 .
C37 H37C 0.9800 .
C38 C39 1.370(3) .
C38 H38 0.9500 .
C39 C41 1.380(3) .
C39 C40 1.520(3) .
C40 H40A 0.9800 .
C40 H40B 0.9800 .
C40 H40C 0.9800 .
C41 C42 1.390(3) .
C41 H41 0.9500 .
C42 C43 1.503(3) .
C43 H43A 0.9800 .
C43 H43B 0.9800 .
C43 H43C 0.9800 .
C44 C45 1.389(5) 2_655
C44 C45 1.389(5) .
C44 H44 0.9500 .
C45 C46 1.343(5) .
C45 H45 0.9500 .
C46 C47 1.350(5) .
C46 H46 0.9500 .
C47 C46 1.350(5) 2_655
C47 H47 0.9500 .

loop_
_geom_torsion_atom_site_label_1
_geom_torsion_atom_site_label_2
_geom_torsion_atom_site_label_3
_geom_torsion_atom_site_label_4
_geom_torsion
_geom_torsion_site_symmetry_1
_geom_torsion_site_symmetry_4
N1 C4 C3 N2 0.4(2) . .
N1 C4 C3 P1 169.68(16) . .
C14 C5 C8 C10 -0.6(3) . .
P1 C5 C8 C10 177.28(15) . .
C14 C5 C8 C9 179.46(19) . .
P1 C5 C8 C9 -2.6(3) . .
C5 C8 C10 C11 -0.1(3) . .
C9 C8 C10 C11 179.8(2) . .
C8 C10 C11 C13 0.6(3) . .
C8 C10 C11 C12 -178.4(2) . .
C10 C11 C13 C14 -0.4(3) . .
C12 C11 C13 C14 178.6(2) . .
C11 C13 C14 C5 -0.3(3) . .
C11 C13 C14 C15 -179.9(2) . .
C8 C5 C14 C13 0.8(3) . .
P1 C5 C14 C13 -177.33(15) . .
C8 C5 C14 C15 -179.58(18) . .
P1 C5 C14 C15 2.3(3) . .
C22 C1 C16 C17 -78.1(2) . .
P1 C1 C16 C17 43.9(2) . .
C22 C1 C16 C21 101.3(2) . .
P1 C1 C16 C21 -136.69(15) . .
C21 C16 C17 C18 0.4(3) . .
C1 C16 C17 C18 179.81(17) . .
C16 C17 C18 C19 -0.7(3) . .
C17 C18 C19 C20 0.3(3) . .
C18 C19 C20 C21 0.3(3) . .
C19 C20 C21 C16 -0.5(3) . .
C17 C16 C21 C20 0.2(3) . .
C1 C16 C21 C20 -179.22(16) . .
C16 C1 C22 C27 65.3(2) . .
P1 C1 C22 C27 -55.7(2) . .
C16 C1 C22 C23 -113.9(2) . .
P1 C1 C22 C23 125.08(17) . .
C27 C22 C23 C24 1.5(3) . .
C1 C22 C23 C24 -179.28(18) . .
C22 C23 C24 C25 -1.6(3) . .
C23 C24 C25 C26 0.5(3) . .
C24 C25 C26 C27 0.6(4) . .
C23 C22 C27 C26 -0.4(3) . .
C1 C22 C27 C26 -179.64(19) . .
C25 C26 C27 C22 -0.6(3) . .
C34 C7 C28 C30 0.4(3) . .
N2 C7 C28 C30 -178.56(17) . .
C34 C7 C28 C29 -179.97(19) . .
N2 C7 C28 C29 1.0(3) . .
C7 C28 C30 C31 0.0(3) . .
C29 C28 C30 C31 -179.6(2) . .
C28 C30 C31 C33 -0.6(3) . .
C28 C30 C31 C32 179.2(2) . .
C30 C31 C33 C34 0.7(3) . .
C32 C31 C33 C34 -179.0(2) . .
C28 C7 C34 C33 -0.3(3) . .
N2 C7 C34 C33 178.74(17) . .
C28 C7 C34 C35 -179.57(19) . .
N2 C7 C34 C35 -0.6(3) . .
C31 C33 C34 C7 -0.3(3) . .
C31 C33 C34 C35 179.0(2) . .
C42 C6 C36 C38 -1.4(3) . .
N1 C6 C36 C38 178.57(18) . .
C42 C6 C36 C37 177.7(2) . .
N1 C6 C36 C37 -2.3(3) . .
C6 C36 C38 C39 1.0(3) . .
C37 C36 C38 C39 -178.1(2) . .
C36 C38 C39 C41 0.1(3) . .
C36 C38 C39 C40 -179.8(2) . .
C38 C39 C41 C42 -1.0(4) . .
C40 C39 C41 C42 179.0(2) . .
C39 C41 C42 C6 0.6(3) . .
C39 C41 C42 C43 -179.6(2) . .
C36 C6 C42 C41 0.6(3) . .
N1 C6 C42 C41 -179.38(18) . .
C36 C6 C42 C43 -179.2(2) . .
N1 C6 C42 C43 0.9(3) . .
C45 C44 C45 C46 -0.9(3) 2_655 .
C44 C45 C46 C47 1.8(6) . .
C45 C46 C47 C46 -0.9(3) . 2_655
N1 C2 N2 C3 0.7(2) . .
N1 C2 N2 C7 177.76(17) . .
C4 C3 N2 C2 -0.7(2) . .
P1 C3 N2 C2 -171.83(14) . .
C4 C3 N2 C7 -177.67(18) . .
P1 C3 N2 C7 11.2(3) . .
C34 C7 N2 C2 -85.4(2) . .
C28 C7 N2 C2 93.6(2) . .
C34 C7 N2 C3 91.4(2) . .
C28 C7 N2 C3 -89.6(2) . .
N2 C2 N1 C4 -0.4(2) . .
N2 C2 N1 C6 -179.85(17) . .
C3 C4 N1 C2 0.0(2) . .
C3 C4 N1 C6 179.44(17) . .
C36 C6 N1 C2 87.8(2) . .
C42 C6 N1 C2 -92.2(2) . .
C36 C6 N1 C4 -91.6(2) . .
C42 C6 N1 C4 88.4(2) . .
C4 C3 P1 C5 110.9(2) . .
N2 C3 P1 C5 -81.12(16) . .
C4 C3 P1 C1 0.9(2) . .
N2 C3 P1 C1 168.89(14) . .
C8 C5 P1 C3 -54.93(19) . .
C14 C5 P1 C3 123.05(15) . .
C8 C5 P1 C1 52.25(18) . .
C14 C5 P1 C1 -129.77(15) . .
C22 C1 P1 C3 -68.90(14) . .
C16 C1 P1 C3 167.06(12) . .
C22 C1 P1 C5 -178.47(12) . .
C16 C1 P1 C5 57.49(14) . .
